data_8101909
loop_
_publ_author_name
'Frey, W.'
'Haug, E.'
'Kantlehner, W.'

_publ_section_title
;
Crystal structure of 1-(4-chlorophenyl)-2-(5-methyl-1,3,4-thiadiazol-
2-yl)ethanone, C~11~H~9~ClN~2~OS
;
_journal_issue 1
_journal_name_full 'Zeitschrift f\"ur Kristallographie - New Crystal Structures'
_journal_page_first 43
_journal_page_last 44
_journal_volume 221
_journal_year 2006
_chemical_formula_sum 'C11 H9 Cl N2 O S'
_chemical_melting_point 436.5(5)
_chemical_name_systematic
; 
1-(4-chlorophenyl)-2-(5-methyl-1,3,4-thiadiazol-2-yl)ethanone
;
_space_group_IT_number 14
_symmetry_cell_setting monoclinic
_symmetry_space_group_name_Hall '-P 2ybc'
_symmetry_space_group_name_H-M 'P 1 21/c 1'
_atom_sites_solution_hydrogens geom
_atom_sites_solution_primary direct
_atom_sites_solution_secondary difmap
_audit_creation_method SHELXL-97
_cell_angle_alpha 90.00
_cell_angle_beta 92.309(9)
_cell_angle_gamma 90.00
_cell_formula_units_Z 4
_cell_length_a 14.1019(17)
_cell_length_b 14.5952(14)
_cell_length_c 5.5101(5)
_cell_measurement_reflns_used 30
_cell_measurement_temperature 293(2)
_cell_measurement_theta_max 27.5
_cell_measurement_theta_min 26
_cell_volume 1133.2(2)
_computing_cell_refinement 'Bruker XScans'
_computing_data_collection 'Bruker XScans'
_computing_data_reduction 'Bruker XScans'
_computing_molecular_graphics 'SHELXTL-Plus - XP'
_computing_structure_refinement 'SHELXL-97 (Sheldrick, 1997)'
_computing_structure_solution 'SHELXS-97 (Sheldrick, 1990)'
_diffrn_ambient_temperature 293(2)
_diffrn_measured_fraction_theta_full 0.946
_diffrn_measured_fraction_theta_max 0.946
_diffrn_measurement_device_type 'Siemens P4'
_diffrn_measurement_method omega
_diffrn_radiation_monochromator graphite
_diffrn_radiation_source 'fine-focus sealed tube'
_diffrn_radiation_type CuK\a
_diffrn_radiation_wavelength 1.54178
_diffrn_reflns_av_R_equivalents 0.0321
_diffrn_reflns_av_sigmaI/netI 0.0403
_diffrn_reflns_limit_h_max 16
_diffrn_reflns_limit_h_min -16
_diffrn_reflns_limit_k_max 0
_diffrn_reflns_limit_k_min -16
_diffrn_reflns_limit_l_max 0
_diffrn_reflns_limit_l_min -6
_diffrn_reflns_number 2164
_diffrn_reflns_theta_full 67.99
_diffrn_reflns_theta_max 67.99
_diffrn_reflns_theta_min 4.36
_diffrn_standards_interval_count 100
_diffrn_standards_number 3
_exptl_absorpt_coefficient_mu 4.538
_exptl_absorpt_correction_type none
_exptl_crystal_colour yellow
_exptl_crystal_density_diffrn 1.481
_exptl_crystal_density_method 'not measured'
_exptl_crystal_description block
_exptl_crystal_F_000 520
_exptl_crystal_size_max 0.6
_exptl_crystal_size_mid 0.25
_exptl_crystal_size_min 0.15
_refine_diff_density_max 0.501
_refine_diff_density_min -0.696
_refine_diff_density_rms 0.094
_refine_ls_extinction_coef 0.0043(12)
_refine_ls_extinction_expression Fc^*^=kFc[1+0.001xFc^2^\l^3^/sin(2\q)]^-1/4^
_refine_ls_extinction_method SHELXL
_refine_ls_goodness_of_fit_ref 1.012
_refine_ls_hydrogen_treatment mixed
_refine_ls_matrix_type full
_refine_ls_number_parameters 182
_refine_ls_number_reflns 1953
_refine_ls_number_restraints 0
_refine_ls_restrained_S_all 1.012
_refine_ls_R_factor_all 0.1080
_refine_ls_R_factor_gt 0.0845
_refine_ls_shift/su_max 0.000
_refine_ls_shift/su_mean 0.000
_refine_ls_structure_factor_coef Fsqd
_refine_ls_weighting_details 'calc w=1/[\s^2^(Fo^2^)+(0.1300P)^2^+1.5750P] where P=(Fo^2^+2Fc^2^)/3'
_refine_ls_weighting_scheme calc
_refine_ls_wR_factor_gt 0.2155
_refine_ls_wR_factor_ref 0.2472
_reflns_number_gt 1302
_reflns_number_total 1953
_reflns_threshold_expression >2sigma(I)
_cod_data_source_file 1267-1702.cff
_cod_data_source_block wf1278eh
_cod_depositor_comments
;
The following automatic conversions were performed:

'_chemical_melting_point' value '436-437K' was changed to '436.5(5)'
- the average value was taken and precision was estimated.

Automatic conversion script
Id: cif_fix_values 1569 2011-02-09 13:29:24Z adriana 
;
_cod_original_sg_symbol_H-M P12(1)/c1
_cod_database_code 8101909

loop_
_symmetry_equiv_pos_as_xyz
'x, y, z'
'-x, y+1/2, -z+1/2'
'-x, -y, -z'
'x, -y-1/2, z-1/2'

loop_
_atom_site_label
_atom_site_type_symbol
_atom_site_fract_x
_atom_site_fract_y
_atom_site_fract_z
_atom_site_U_iso_or_equiv
_atom_site_adp_type
_atom_site_occupancy
_atom_site_symmetry_multiplicity
_atom_site_Wyckoff_symbol
_atom_site_calc_flag
_atom_site_refinement_flags
_atom_site_disorder_assembly
_atom_site_disorder_group
S1 S 0.91236(10) 0.15790(11) 0.0981(2) 0.0780(6) Uani 1 4 e d . . .
Cl1 Cl 1.52907(11) 0.11717(14) -0.3558(4) 0.1109(8) Uani 1 4 e d . . .
N1 N 0.8775(3) 0.0742(4) -0.2952(8) 0.0859(14) Uani 1 4 e d . . .
O1 O 1.1056(3) 0.1709(3) 0.1158(7) 0.0897(12) Uani 1 4 e d . . .
C1 C 0.9472(4) 0.1088(3) -0.1665(8) 0.0632(12) Uani 1 4 e d . . .
N2 N 0.7903(3) 0.0849(4) -0.1895(9) 0.0882(15) Uani 1 4 e d . . .
C2 C 0.7986(4) 0.1279(4) 0.0163(9) 0.0697(13) Uani 1 4 e d . . .
C3 C 0.7152(5) 0.1494(6) 0.1676(13) 0.0874(18) Uani 1 4 e d . . .
H3A H 0.663(5) 0.106(5) 0.142(15) 0.12(3) Uiso 1 4 e d . . .
H3B H 0.736(6) 0.142(5) 0.351(16) 0.14(3) Uiso 1 4 e d . . .
H3C H 0.714(6) 0.213(6) 0.170(16) 0.15(3) Uiso 1 4 e d . . .
C4 C 1.0458(4) 0.1045(5) -0.2528(10) 0.0689(13) Uani 1 4 e d . . .
H4A H 1.046(4) 0.143(4) -0.369(12) 0.09(2) Uiso 1 4 e d . . .
H4B H 1.057(6) 0.045(6) -0.317(14) 0.14(3) Uiso 1 4 e d . . .
C5 C 1.1244(4) 0.1367(3) -0.0809(8) 0.0659(12) Uani 1 4 e d . . .
C6 C 1.2235(3) 0.1283(3) -0.1514(8) 0.0621(12) Uani 1 4 e d . . .
C7 C 1.2484(4) 0.0864(4) -0.3668(9) 0.0701(13) Uani 1 4 e d . . .
H7 H 1.199(4) 0.054(3) -0.463(9) 0.070(14) Uiso 1 4 e d . . .
C8 C 1.3428(4) 0.0816(4) -0.4268(10) 0.0760(14) Uani 1 4 e d . . .
H8 H 1.361(4) 0.053(4) -0.571(12) 0.10(2) Uiso 1 4 e d . . .
C9 C 1.4118(4) 0.1180(4) -0.2738(11) 0.0751(14) Uani 1 4 e d . . .
C10 C 1.3888(4) 0.1599(4) -0.0579(11) 0.0786(15) Uani 1 4 e d . . .
H10 H 1.442(5) 0.180(4) 0.051(12) 0.101(19) Uiso 1 4 e d . . .
C11 C 1.2947(4) 0.1645(4) 0.0013(10) 0.0738(14) Uani 1 4 e d . . .
H11 H 1.275(5) 0.198(5) 0.139(13) 0.11(2) Uiso 1 4 e d . . .

loop_
_atom_site_aniso_label
_atom_site_aniso_U_11
_atom_site_aniso_U_22
_atom_site_aniso_U_33
_atom_site_aniso_U_23
_atom_site_aniso_U_13
_atom_site_aniso_U_12
S1 0.0749(9) 0.0986(11) 0.0603(8) -0.0155(6) 0.0028(6) -0.0064(7)
Cl1 0.0684(10) 0.1329(16) 0.1315(16) -0.0267(12) 0.0062(9) 0.0087(8)
N1 0.068(3) 0.114(4) 0.076(3) -0.028(3) 0.003(2) -0.017(2)
O1 0.080(2) 0.125(3) 0.064(2) -0.029(2) 0.0020(18) -0.003(2)
C1 0.075(3) 0.062(3) 0.052(2) 0.004(2) -0.005(2) -0.007(2)
N2 0.070(3) 0.120(4) 0.074(3) -0.024(3) 0.003(2) -0.016(3)
C2 0.072(3) 0.077(3) 0.060(3) 0.001(2) 0.003(2) 0.001(2)
C3 0.075(4) 0.113(5) 0.075(4) -0.003(3) 0.014(3) -0.001(4)
C4 0.068(3) 0.079(4) 0.059(3) -0.009(3) -0.002(2) -0.006(3)
C5 0.074(3) 0.069(3) 0.054(3) -0.004(2) 0.001(2) 0.000(2)
C6 0.067(3) 0.068(3) 0.050(2) -0.005(2) -0.006(2) -0.001(2)
C7 0.072(3) 0.077(3) 0.061(3) -0.009(2) -0.005(2) -0.003(2)
C8 0.076(3) 0.082(4) 0.070(3) -0.006(3) 0.003(3) 0.009(3)
C9 0.071(3) 0.073(3) 0.081(3) -0.004(3) -0.006(2) 0.006(2)
C10 0.065(3) 0.094(4) 0.076(3) -0.012(3) -0.009(3) 0.003(3)
C11 0.074(3) 0.081(4) 0.066(3) -0.012(3) -0.007(2) 0.001(3)

loop_
_atom_type_symbol
_atom_type_description
_atom_type_scat_dispersion_real
_atom_type_scat_dispersion_imag
_atom_type_scat_source
C C 0.0181 0.0091 'International Tables Vol C Tables 4.2.6.8 and 6.1.1.4'
H H 0.0000 0.0000 'International Tables Vol C Tables 4.2.6.8 and 6.1.1.4'
N N 0.0311 0.0180 'International Tables Vol C Tables 4.2.6.8 and 6.1.1.4'
O O 0.0492 0.0322 'International Tables Vol C Tables 4.2.6.8 and 6.1.1.4'
S S 0.3331 0.5567 'International Tables Vol C Tables 4.2.6.8 and 6.1.1.4'
Cl Cl 0.3639 0.7018 'International Tables Vol C Tables 4.2.6.8 and 6.1.1.4'

loop_
_geom_angle_atom_site_label_1
_geom_angle_atom_site_label_2
_geom_angle_atom_site_label_3
_geom_angle
_geom_angle_site_symmetry_1
_geom_angle_site_symmetry_3
_geom_angle_publ_flag
C2 S1 C1 88.1(2) . . ?
C1 N1 N2 113.1(4) . . ?
N1 C1 C4 120.5(4) . . ?
N1 C1 S1 113.2(4) . . ?
C4 C1 S1 126.3(4) . . ?
C2 N2 N1 111.7(4) . . ?
N2 C2 C3 122.7(5) . . ?
N2 C2 S1 114.0(4) . . ?
C3 C2 S1 123.3(4) . . ?
C2 C3 H3A 113(4) . . ?
C2 C3 H3B 109(4) . . ?
H3A C3 H3B 105(6) . . ?
C2 C3 H3C 103(5) . . ?
H3A C3 H3C 130(7) . . ?
H3B C3 H3C 95(6) . . ?
C1 C4 C5 117.4(4) . . ?
C1 C4 H4A 104(4) . . ?
C5 C4 H4A 104(4) . . ?
C1 C4 H4B 109(5) . . ?
C5 C4 H4B 113(5) . . ?
H4A C4 H4B 108(6) . . ?
O1 C5 C6 120.4(5) . . ?
O1 C5 C4 120.1(5) . . ?
C6 C5 C4 119.4(4) . . ?
C11 C6 C7 118.8(5) . . ?
C11 C6 C5 118.7(4) . . ?
C7 C6 C5 122.4(4) . . ?
C8 C7 C6 120.2(5) . . ?
C8 C7 H7 121(3) . . ?
C6 C7 H7 118(3) . . ?
C9 C8 C7 119.9(5) . . ?
C9 C8 H8 119(4) . . ?
C7 C8 H8 121(4) . . ?
C8 C9 C10 121.0(5) . . ?
C8 C9 Cl1 119.9(5) . . ?
C10 C9 Cl1 119.1(4) . . ?
C11 C10 C9 119.0(5) . . ?
C11 C10 H10 124(4) . . ?
C9 C10 H10 117(4) . . ?
C10 C11 C6 121.1(5) . . ?
C10 C11 H11 122(4) . . ?
C6 C11 H11 117(4) . . ?

loop_
_geom_bond_atom_site_label_1
_geom_bond_atom_site_label_2
_geom_bond_distance
_geom_bond_site_symmetry_2
_geom_bond_publ_flag
S1 C2 1.705(5) . ?
S1 C1 1.714(5) . ?
Cl1 C9 1.732(6) . ?
N1 C1 1.291(6) . ?
N1 N2 1.391(6) . ?
O1 C5 1.232(6) . ?
C1 C4 1.489(7) . ?
N2 C2 1.298(7) . ?
C2 C3 1.502(8) . ?
C3 H3A 0.98(7) . ?
C3 H3B 1.05(9) . ?
C3 H3C 0.93(8) . ?
C4 C5 1.504(7) . ?
C4 H4A 0.85(6) . ?
C4 H4B 0.95(8) . ?
C5 C6 1.471(7) . ?
C6 C11 1.388(7) . ?
C6 C7 1.393(7) . ?
C7 C8 1.386(8) . ?
C7 H7 0.98(5) . ?
C8 C9 1.369(8) . ?
C8 H8 0.95(7) . ?
C9 C10 1.387(8) . ?
C10 C11 1.380(8) . ?
C10 H10 0.99(7) . ?
C11 H11 0.95(7) . ?

loop_
_geom_torsion_atom_site_label_1
_geom_torsion_atom_site_label_2
_geom_torsion_atom_site_label_3
_geom_torsion_atom_site_label_4
_geom_torsion
_geom_torsion_site_symmetry_1
_geom_torsion_site_symmetry_2
_geom_torsion_site_symmetry_3
_geom_torsion_site_symmetry_4
_geom_torsion_publ_flag
N2 N1 C1 C4 -179.4(5) . . . . ?
N2 N1 C1 S1 0.1(6) . . . . ?
C2 S1 C1 N1 -0.3(4) . . . . ?
C2 S1 C1 C4 179.2(5) . . . . ?
C1 N1 N2 C2 0.2(7) . . . . ?
N1 N2 C2 C3 179.4(6) . . . . ?
N1 N2 C2 S1 -0.4(7) . . . . ?
C1 S1 C2 N2 0.4(5) . . . . ?
C1 S1 C2 C3 -179.4(5) . . . . ?
N1 C1 C4 C5 -173.3(5) . . . . ?
S1 C1 C4 C5 7.2(8) . . . . ?
C1 C4 C5 O1 -4.9(8) . . . . ?
C1 C4 C5 C6 176.2(5) . . . . ?
O1 C5 C6 C11 -3.6(8) . . . . ?
C4 C5 C6 C11 175.3(5) . . . . ?
O1 C5 C6 C7 177.1(5) . . . . ?
C4 C5 C6 C7 -4.0(8) . . . . ?
C11 C6 C7 C8 -0.3(8) . . . . ?
C5 C6 C7 C8 179.0(5) . . . . ?
C6 C7 C8 C9 0.1(9) . . . . ?
C7 C8 C9 C10 0.1(9) . . . . ?
C7 C8 C9 Cl1 -176.8(4) . . . . ?
C8 C9 C10 C11 0.0(9) . . . . ?
Cl1 C9 C10 C11 176.8(5) . . . . ?
C9 C10 C11 C6 -0.2(9) . . . . ?
C7 C6 C11 C10 0.4(8) . . . . ?
C5 C6 C11 C10 -179.0(5) . . . . ?

loop_
_cod_related_entry_id
_cod_related_entry_database
_cod_related_entry_code
1 ChemSpider 30653892
